data_2001127
loop_
_publ_author_name
'Yufit, D. S.'
'Struchkov, Yu. T.'
'Lukin, K. A.'
'Kozhushkov, S. I.'
'Zefirov, N. S.'

_publ_section_title
;
 Structure of 1,2-bis(spiro[2.3]hex-4-ene-4-yl)ethane
;
_journal_issue 12
_journal_name_full 'Acta Crystallographica Section C'
_journal_page_first 2049
_journal_page_last 2051
_journal_paper_doi 10.1107/S0108270192012800
_journal_volume 49
_journal_year 1993
_chemical_formula_sum 'C14 H18'
_chemical_formula_weight 186.3
_symmetry_cell_setting monoclinic
_symmetry_space_group_name_Hall '-P 2ybc'
_symmetry_space_group_name_H-M 'P 1 21/c 1'
_cell_angle_alpha 90.
_cell_angle_beta 112.09(4)
_cell_angle_gamma 90.
_cell_formula_units_Z 2
_cell_length_a 9.285(6)
_cell_length_b 5.373(2)
_cell_length_c 11.981(6)
_cell_volume 553.8(5)
_diffrn_radiation_type Mo
_diffrn_radiation_wavelength 0.71073
_exptl_absorpt_coefficient_mu 0.06
_exptl_crystal_density_diffrn 1.12
_exptl_crystal_F_000 204
_cod_data_source_file hu1011.cif
_cod_data_source_block hu1011a
_cod_original_cell_volume 553.80(10)
_cod_database_code 2001127

loop_
_atom_site_label
_atom_site_fract_x
_atom_site_fract_y
_atom_site_fract_z
_atom_site_U_iso_or_equiv
C(1) .9469(2) .3982(4) 1.0068(2) 25.0(10)
C(2) .8565(2) .2705(4) .8912(2) 24.0(10)
C(3) .8649(3) .2559(5) .7817(2) 31.0(10)
C(4) .7317(3) .0701(5) .7319(2) 33.0(10)
C(5) .7218(2) .0943(4) .8579(2) 27.0(10)
C(6) .6874(3) -.1007(5) .9338(2) 32.0(10)
C(7) .5775(3) .1152(5) .8868(2) 33.0(10)
H(11) 1.005(2) .279(5) 1.062(2) 3.0(10)
H(12) .874(2) .474(4) 1.042(2) 3.0(10)
H(3) .934(3) .350(5) .746(2) 4.0(10)
H(41) .764(2) -.098(4) .716(2) 2.0(10)
H(42) .638(3) .134(4) .662(2) 3.0(10)
H(61) .657(2) -.267(5) .900(2) 3.0(10)
H(62) .752(3) -.101(5) 1.019(2) 4.0(10)
H(71) .480(3) .085(5) .826(2) 4.0(10)
H(72) .577(3) .253(5) .944(2) 4.0(10)

loop_
_geom_angle_atom_site_label_1
_geom_angle_atom_site_label_2
_geom_angle_atom_site_label_3
_geom_angle
C(1) C(2) C(3) 135.6(2)
C(1) C(2) C(5) 131.3(2)
C(3) C(2) C(5) 93.0(2)
C(2) C(3) C(4) 94.8(2)
C(3) C(4) C(5) 84.3(2)
C(2) C(5) C(4) 87.9(2)
C(2) C(5) C(6) 128.9(2)
C(4) C(5) C(6) 129.5(2)
C(2) C(5) C(7) 128.1(2)
C(4) C(5) C(7) 127.7(2)
C(6) C(5) C(7) 60.1(2)
C(5) C(6) C(7) 60.3(2)
C(5) C(7) C(6) 59.6(2)

loop_
_geom_bond_atom_site_label_1
_geom_bond_atom_site_label_2
_geom_bond_distance
C(1) C(2) 1.490(3)
C(2) C(3) 1.344(3)
C(2) C(5) 1.498(3)
C(3) C(4) 1.525(3)
C(4) C(5) 1.552(3)
C(5) C(6) 1.499(4)
C(5) C(7) 1.509(4)
C(6) C(7) 1.507(4)
